data_2022015
loop_
_publ_author_name
'Jha, Kunal Kumar'
'Gruza, Barbara'
'Kumar, Prashant'
'Chodkiewicz, Michal Leszek'
'Dominiak, Paulina Maria'

_publ_section_title
;
 TAAM: a reliable and user friendly tool for hydrogen-atom location using
 routine X-ray diffraction data
;
_journal_issue 3
_journal_name_full 'Acta Crystallographica Section B Structural Science, Crystal Engineering and Materials'
_journal_paper_doi 10.1107/S2052520620002917
_journal_volume 76
_journal_year 2020
_chemical_formula_moiety 'C3 H7 N O3'
_chemical_formula_sum 'C3 H7 N O3'
_chemical_formula_weight 105.09
_space_group_crystal_system monoclinic
_space_group_IT_number 14
_space_group_name_Hall '-P 2yab'
_space_group_name_H-M_alt 'P 1 21/a 1'
_symmetry_Int_Tables_number 14
_audit_creation_date 2019-09-24
_audit_creation_method
;
Olex2 1.2
(compiled 2018.05.29 svn.r3508 for OlexSys, GUI svn.r5506)
;
_cell_angle_alpha 90
_cell_angle_beta 106.87(2)
_cell_angle_gamma 90
_cell_formula_units_Z 4
_cell_length_a 10.7764(10)
_cell_length_b 9.1947(9)
_cell_length_c 4.7788(5)
_cell_measurement_temperature 20
_cell_volume 453.13(9)
_computing_molecular_graphics 'Olex2 (Dolomanov et al., 2009)'
_computing_publication_material 'Olex2 (Dolomanov et al., 2009)'
_computing_structure_refinement 'olex2.refine (Bourhis et al., 2015)'
_diffrn_ambient_temperature 20
_diffrn_measured_fraction_theta_full 0.9592
_diffrn_measured_fraction_theta_max 0.9592
_diffrn_measurement_device_type 'Bruker APEX on a Huber Type 512 diffractometer'
_diffrn_radiation_type 'Mo K\a'
_diffrn_radiation_wavelength 0.71073
_diffrn_reflns_av_R_equivalents 0.0000
_diffrn_reflns_av_unetI/netI 0.0288
_diffrn_reflns_limit_h_max 7
_diffrn_reflns_limit_h_min -25
_diffrn_reflns_limit_k_max 21
_diffrn_reflns_limit_k_min 0
_diffrn_reflns_limit_l_max 8
_diffrn_reflns_limit_l_min -8
_diffrn_reflns_number 4999
_diffrn_reflns_theta_full 26.4919
_diffrn_reflns_theta_max 26.49
_diffrn_reflns_theta_min 2.97
_exptl_absorpt_coefficient_mu 0.138
_exptl_crystal_density_diffrn 1.5404
_exptl_crystal_F_000 224.1670
_refine_diff_density_max 0.1688
_refine_diff_density_min -0.1612
_refine_diff_density_rms 0.0486
_refine_ls_d_res_high 0.7967
_refine_ls_d_res_low 6.8630
_refine_ls_goodness_of_fit_ref 0.9499
_refine_ls_hydrogen_treatment refall
_refine_ls_matrix_type full
_refine_ls_number_constraints 0
_refine_ls_number_parameters 92
_refine_ls_number_reflns 893
_refine_ls_number_restraints 0
_refine_ls_restrained_S_all 0.9499
_refine_ls_R_factor_all 0.0159
_refine_ls_R_factor_gt 0.0148
_refine_ls_shift/su_max 0.0009
_refine_ls_shift/su_mean 0.0000
_refine_ls_structure_factor_coef Fsqd
_refine_ls_weighting_details 'w=1/[\s^2^(Fo^2^)+(0.0237P)^2^] where P=(Fo^2^+2Fc^2^)/3'
_refine_ls_weighting_scheme calc
_refine_ls_wR_factor_gt 0.0359
_refine_ls_wR_factor_ref 0.0362
_reflns_Friedel_coverage 0.0
_reflns_limit_h_max 13
_reflns_limit_h_min 0
_reflns_limit_k_max 11
_reflns_limit_k_min 0
_reflns_limit_l_max 5
_reflns_limit_l_min -5
_reflns_number_gt 825
_reflns_number_total 893
_reflns_threshold_expression I>=2u(I)
_cod_data_source_file 18_TAAM_iso_0.8.cif
_cod_data_source_block 18_TAAM_iso_0.8
_cod_original_sg_symbol_Hall '-P 2ybc (z,y,-x)'
_cod_database_code 2022015
_olex2_refinement_description
;
;
_olex2_submission_special_instructions 'No special instructions were received'

loop_
_space_group_symop_id
_space_group_symop_operation_xyz
1 x,y,z
2 -x+1/2,y+1/2,-z
3 -x,-y,-z
4 x-1/2,-y-1/2,z

loop_
_atom_site_label
_atom_site_type_symbol
_atom_site_fract_x
_atom_site_fract_y
_atom_site_fract_z
_atom_site_U_iso_or_equiv
_atom_site_adp_type
_atom_site_occupancy
_atom_site_refinement_flags_posn
O(1) O 0.65873(3) 0.40703(4) 0.42779(7) 0.00730(10) Uani 1.000000 .
O(2) O 0.82864(3) 0.51081(4) 0.75163(7) 0.00747(10) Uani 1.000000 .
O(3) O 0.92865(3) 0.17527(4) 0.72158(7) 0.00790(10) Uani 1.000000 .
N(1) N 0.65317(4) 0.17335(5) 0.74365(9) 0.00635(10) Uani 1.000000 .
C(1) C 0.74643(4) 0.41047(5) 0.66630(10) 0.00570(11) Uani 1.000000 .
C(2) C 0.75447(4) 0.28348(5) 0.87904(10) 0.00560(11) Uani 1.000000 .
C(3) C 0.88953(4) 0.21646(5) 0.96983(10) 0.00702(11) Uani 1.000000 .
H(2) H 0.7321(7) 0.3250(9) 1.0693(18) 0.0216(19) Uiso 1.000000 .
H(1a H 0.5650(10) 0.2260(11) 0.690(2) 0.026(2) Uiso 1.000000 .
H(1b H 0.6526(9) 0.0966(12) 0.896(2) 0.025(2) Uiso 1.000000 .
H(1c H 0.6674(9) 0.1233(11) 0.564(2) 0.023(2) Uiso 1.000000 .
H(3a H 0.9572(7) 0.2977(9) 1.0912(16) 0.0215(19) Uiso 1.000000 .
H(3b H 0.8916(7) 0.1241(9) 1.1171(18) 0.0249(19) Uiso 1.000000 .
H(3) H 0.9013(8) 0.0766(11) 0.6719(19) 0.023(2) Uiso 1.000000 .

loop_
_atom_site_aniso_label
_atom_site_aniso_U_11
_atom_site_aniso_U_22
_atom_site_aniso_U_33
_atom_site_aniso_U_12
_atom_site_aniso_U_13
_atom_site_aniso_U_23
O(1) 0.00849(17) 0.00682(18) 0.00624(17) -0.00055(12) 0.00161(13) 0.00092(11)
O(2) 0.00910(17) 0.00700(18) 0.00639(17) -0.00154(12) 0.00236(13) 0.00007(12)
O(3) 0.00648(17) 0.00912(19) 0.00945(18) -0.00065(12) 0.00442(13) -0.00118(13)
N(1) 0.00600(19) 0.0068(2) 0.0066(2) -0.00039(14) 0.00241(14) 0.00039(16)
C(1) 0.0064(2) 0.0059(2) 0.0054(2) 0.00006(16) 0.00269(17) -0.00050(16)
C(2) 0.0066(2) 0.0065(2) 0.0044(2) 0.00081(15) 0.00254(16) 0.00065(15)
C(3) 0.0061(2) 0.0080(2) 0.0070(2) 0.00081(16) 0.00193(16) 0.00070(16)

loop_
_atom_type_symbol
_atom_type_description
_atom_type_scat_dispersion_real
_atom_type_scat_dispersion_imag
_atom_type_scat_source
_atom_type_scat_dispersion_source
C C 0.00347 0.00161 'Clementi & Roetti, C., At. Data Nucl. Data Tables 1974, 14, (177-478); Clementi & Raimondi, J. Chem. Phys., 1963, 38, (2686-2689)' 'Henke, Gullikson and Davis, At. Data and Nucl. Data Tables, 1993, 54, 2'
H H 0.00000 0.00000 'Clementi & Roetti, C., At. Data Nucl. Data Tables 1974, 14, (177-478); Clementi & Raimondi, J. Chem. Phys., 1963, 38, (2686-2689)' 'Henke, Gullikson and Davis, At. Data and Nucl. Data Tables, 1993, 54, 2'
N N 0.00653 0.00323 'Clementi & Roetti, C., At. Data Nucl. Data Tables 1974, 14, (177-478); Clementi & Raimondi, J. Chem. Phys., 1963, 38, (2686-2689)' 'Henke, Gullikson and Davis, At. Data and Nucl. Data Tables, 1993, 54, 2'
O O 0.01158 0.00611 'Clementi & Roetti, C., At. Data Nucl. Data Tables 1974, 14, (177-478); Clementi & Raimondi, J. Chem. Phys., 1963, 38, (2686-2689)' 'Henke, Gullikson and Davis, At. Data and Nucl. Data Tables, 1993, 54, 2'

loop_
_geom_angle_atom_site_label_1
_geom_angle_atom_site_label_2
_geom_angle_atom_site_label_3
_geom_angle
_geom_angle_site_symmetry_1
_geom_angle_site_symmetry_3
_geom_angle_publ_flag
H(3) O(3) C(3) 108.3(5) . . ?
H(1a N(1) C(2) 107.2(5) . . ?
H(1b N(1) C(2) 108.4(5) . . ?
H(1b N(1) H(1a 108.0(7) . . ?
H(1c N(1) C(2) 113.6(5) . . ?
H(1c N(1) H(1a 110.6(7) . . ?
H(1c N(1) H(1b 108.9(7) . . ?
O(2) C(1) O(1) 125.88(4) . . ?
C(2) C(1) O(1) 117.81(4) . . ?
C(2) C(1) O(2) 116.29(4) . . ?
C(1) C(2) N(1) 109.61(4) . . ?
C(3) C(2) N(1) 111.55(4) . . ?
C(3) C(2) C(1) 111.24(4) . . ?
H(2) C(2) N(1) 107.0(4) . . ?
H(2) C(2) C(1) 107.9(4) . . ?
H(2) C(2) C(3) 109.4(4) . . ?
C(2) C(3) O(3) 111.13(4) . . ?
H(3a C(3) O(3) 108.3(4) . . ?
H(3a C(3) C(2) 108.1(4) . . ?
H(3b C(3) O(3) 111.9(4) . . ?
H(3b C(3) C(2) 109.6(4) . . ?
H(3b C(3) H(3a 107.7(6) . . ?

loop_
_geom_bond_atom_site_label_1
_geom_bond_atom_site_label_2
_geom_bond_distance
_geom_bond_site_symmetry_2
_geom_bond_publ_flag
O(1) C(1) 1.2522(6) . ?
O(2) C(1) 1.2620(6) . ?
O(3) C(3) 1.4209(6) . ?
O(3) H(3) 0.962(10) . ?
N(1) C(2) 1.4919(6) . ?
N(1) H(1a 1.030(10) . ?
N(1) H(1b 1.016(11) . ?
N(1) H(1c 1.025(10) . ?
C(1) C(2) 1.5340(6) . ?
C(2) C(3) 1.5231(6) . ?
C(2) H(2) 1.076(8) . ?
C(3) H(3a 1.086(8) . ?
C(3) H(3b 1.099(9) . ?
